data_4508839
loop_
_publ_author_name
'Borkowski, Lauren A.'
'Cahill, Christopher L.'

_publ_section_title
;
 Crystal Engineering with the Uranyl Cation II. Mixed Aliphatic
 Carboxylate/Aromatic Pyridyl Coordination Polymers:&#x2009; Synthesis,
 Crystal Structures, and Sensitized Luminescence
;
_journal_issue 10
_journal_name_full 'Crystal Growth &amp; Design'
_journal_page_first 2248
_journal_paper_doi 10.1021/cg060330g
_journal_volume 6
_journal_year 2006
_chemical_formula_moiety 'C14 H20 N O10 U2'
_chemical_formula_sum 'C14 H20 N O10 U2'
_chemical_formula_weight 838.37
_chemical_name_systematic
;
 ?
;
_space_group_IT_number 2
_symmetry_cell_setting triclinic
_symmetry_space_group_name_Hall '-P 1'
_symmetry_space_group_name_H-M 'P -1'
_atom_sites_solution_hydrogens geom
_atom_sites_solution_primary direct
_atom_sites_solution_secondary difmap
_audit_creation_method SHELXL-97
_cell_angle_alpha 76.767(2)
_cell_angle_beta 74.841(2)
_cell_angle_gamma 84.239(2)
_cell_formula_units_Z 2
_cell_length_a 7.2624(7)
_cell_length_b 11.4342(11)
_cell_length_c 12.3394(12)
_cell_measurement_temperature 100(2)
_cell_volume 961.85(16)
_computing_cell_refinement 'SAINTPLUS (BrukerAXS, 2005)'
_computing_data_collection 'APEX II (BrukerAXS, 2005)'
_computing_data_reduction 'SAINTPLUS (BrukerAXS, 2005)'
_computing_publication_material 'WINGX (Farrugia, 1998)'
_computing_structure_refinement 'SHELXL-97 (Sheldrick, 1997)'
_computing_structure_solution 'SIR92 (Altomare et al. 1993)'
_diffrn_ambient_temperature 100(2)
_diffrn_measured_fraction_theta_full 0.994
_diffrn_measured_fraction_theta_max 0.994
_diffrn_measurement_device_type 'Bruker APEX II CCD'
_diffrn_measurement_method 'Omega scans'
_diffrn_radiation_monochromator graphite
_diffrn_radiation_source 'fine-focus sealed tube'
_diffrn_radiation_type MoK\a
_diffrn_radiation_wavelength 0.71073
_diffrn_reflns_av_R_equivalents 0.0580
_diffrn_reflns_av_sigmaI/netI 0.0506
_diffrn_reflns_limit_h_max 9
_diffrn_reflns_limit_h_min -9
_diffrn_reflns_limit_k_max 14
_diffrn_reflns_limit_k_min -14
_diffrn_reflns_limit_l_max 12
_diffrn_reflns_limit_l_min -15
_diffrn_reflns_number 15441
_diffrn_reflns_theta_full 26.37
_diffrn_reflns_theta_max 26.37
_diffrn_reflns_theta_min 1.83
_exptl_absorpt_coefficient_mu 16.867
_exptl_absorpt_correction_T_max 0.363
_exptl_absorpt_correction_T_min 0.283
_exptl_absorpt_correction_type multi-scan
_exptl_absorpt_process_details 'SADABS (Sheldrick, 2004)'
_exptl_crystal_colour yellow
_exptl_crystal_density_diffrn 2.895
_exptl_crystal_density_method 'not measured'
_exptl_crystal_description plate
_exptl_crystal_F_000 750
_exptl_crystal_size_max 0.080
_exptl_crystal_size_mid 0.080
_exptl_crystal_size_min 0.060
_refine_diff_density_max 1.141
_refine_diff_density_min -1.839
_refine_diff_density_rms 0.224
_refine_ls_extinction_method none
_refine_ls_goodness_of_fit_ref 1.047
_refine_ls_hydrogen_treatment mixed
_refine_ls_matrix_type full
_refine_ls_number_parameters 250
_refine_ls_number_reflns 3898
_refine_ls_number_restraints 2
_refine_ls_restrained_S_all 1.046
_refine_ls_R_factor_all 0.0357
_refine_ls_R_factor_gt 0.0278
_refine_ls_shift/su_max 0.001
_refine_ls_shift/su_mean 0.000
_refine_ls_structure_factor_coef Fsqd
_refine_ls_weighting_details 'calc w=1/[\s^2^(Fo^2^)+(0.0144P)^2^+1.9928P] where P=(Fo^2^+2Fc^2^)/3'
_refine_ls_weighting_scheme calc
_refine_ls_wR_factor_gt 0.0608
_refine_ls_wR_factor_ref 0.0637
_reflns_number_gt 3351
_reflns_number_total 3898
_reflns_threshold_expression >2sigma(I)
_cod_data_source_file cg060330gsup1.cif
_cod_data_source_block 10
_cod_database_code 4508839

loop_
_symmetry_equiv_pos_as_xyz
'x, y, z'
'-x, -y, -z'

loop_
_atom_site_label
_atom_site_type_symbol
_atom_site_fract_x
_atom_site_fract_y
_atom_site_fract_z
_atom_site_U_iso_or_equiv
_atom_site_adp_type
_atom_site_occupancy
_atom_site_symmetry_multiplicity
_atom_site_calc_flag
_atom_site_refinement_flags
U1 U 0.80292(3) 0.795882(19) 0.99849(2) 0.00986(8) Uani 1 1 d .
U2 U 0.89051(3) 0.505762(19) 0.88027(2) 0.00786(7) Uani 1 1 d .
O1 O 0.9881(6) 0.8463(4) 0.8736(4) 0.0155(10) Uani 1 1 d .
O2 O 0.6128(6) 0.7638(4) 1.1240(4) 0.0145(10) Uani 1 1 d .
O3 O 1.0723(6) 0.5943(4) 0.7762(4) 0.0114(10) Uani 1 1 d .
O4 O 0.6990(6) 0.4164(4) 0.9696(4) 0.0114(10) Uani 1 1 d .
O5 O 0.9068(6) 0.6050(4) 1.0199(4) 0.0114(10) Uani 1 1 d .
O6 O 0.6806(6) 0.6924(4) 0.8721(4) 0.0119(10) Uani 1 1 d .
O7 O 0.5611(7) 0.8715(4) 0.8868(5) 0.0177(11) Uani 1 1 d .
O8 O 1.0171(6) 0.8197(4) 1.1074(4) 0.0147(10) Uani 1 1 d .
O9 O 1.0014(6) 0.3521(4) 0.7630(4) 0.0151(10) Uani 1 1 d .
OW1 O 0.7435(7) 1.0038(4) 1.0092(5) 0.0154(11) Uani 1 1 d D
HW1 H 0.660(8) 1.028(7) 1.057(5) 0.023 Uiso 1 1 d D
HW2 H 0.813(9) 1.052(5) 0.963(5) 0.023 Uiso 1 1 d D
N1 N 0.7185(7) 0.5240(5) 0.7207(5) 0.0127(12) Uani 1 1 d .
C1 C 0.8021(9) 0.5632(6) 0.6089(6) 0.0135(14) Uani 1 1 d .
H1 H 0.9204 0.5973 0.5899 0.016 Uiso 1 1 calc R
C2 C 0.7230(9) 0.5558(6) 0.5210(6) 0.0158(15) Uani 1 1 d .
H2 H 0.7880 0.5837 0.4450 0.019 Uiso 1 1 calc R
C3 C 0.5443(9) 0.5060(5) 0.5462(6) 0.0107(14) Uani 1 1 d .
C4 C 0.4568(9) 0.4670(6) 0.6610(6) 0.0118(14) Uani 1 1 d .
H4 H 0.3380 0.4331 0.6823 0.014 Uiso 1 1 calc R
C5 C 0.5458(9) 0.4784(6) 0.7442(6) 0.0114(14) Uani 1 1 d .
H5 H 0.4823 0.4530 0.8208 0.014 Uiso 1 1 calc R
C6 C 0.5691(9) 0.7792(6) 0.8430(6) 0.0133(14) Uani 1 1 d .
C7 C 0.4457(9) 0.7786(6) 0.7634(6) 0.0139(15) Uani 1 1 d .
H7A H 0.3188 0.7560 0.8087 0.017 Uiso 1 1 calc R
H7B H 0.4968 0.7178 0.7188 0.017 Uiso 1 1 calc R
C8 C 0.4295(12) 0.8992(7) 0.6808(7) 0.030(2) Uani 1 1 d .
H8A H 0.5523 0.9149 0.6267 0.036 Uiso 1 1 calc R
H8B H 0.4001 0.9622 0.7244 0.036 Uiso 1 1 calc R
C9 C 0.2748(13) 0.9057(7) 0.6124(7) 0.036(2) Uani 1 1 d .
H9A H 0.1539 0.8851 0.6671 0.043 Uiso 1 1 calc R
H9B H 0.2608 0.9883 0.5723 0.043 Uiso 1 1 calc R
C10 C 0.3119(12) 0.8244(7) 0.5237(8) 0.034(2) Uani 1 1 d .
H10A H 0.4371 0.8383 0.4716 0.040 Uiso 1 1 calc R
H10B H 0.3085 0.7405 0.5628 0.040 Uiso 1 1 calc R
C11 C 0.1605(11) 0.8534(7) 0.4576(7) 0.0244(17) Uani 1 1 d .
H11A H 0.1641 0.9385 0.4226 0.029 Uiso 1 1 calc R
H11B H 0.0376 0.8403 0.5122 0.029 Uiso 1 1 calc R
C12 C 0.1693(12) 0.7841(7) 0.3625(7) 0.031(2) Uani 1 1 d .
H12A H 0.2959 0.7899 0.3110 0.037 Uiso 1 1 calc R
H12B H 0.1493 0.6998 0.3975 0.037 Uiso 1 1 calc R
C13 C 0.0289(14) 0.8285(7) 0.2962(8) 0.035(2) Uani 1 1 d .
H13A H 0.0557 0.9111 0.2572 0.042 Uiso 1 1 calc R
H13B H -0.0960 0.8293 0.3492 0.042 Uiso 1 1 calc R
C14 C 1.0191(10) 0.7580(6) 1.2068(6) 0.0142(15) Uani 1 1 d .

loop_
_atom_site_aniso_label
_atom_site_aniso_U_11
_atom_site_aniso_U_22
_atom_site_aniso_U_33
_atom_site_aniso_U_23
_atom_site_aniso_U_13
_atom_site_aniso_U_12
U1 0.00948(13) 0.00803(13) 0.01262(15) -0.00421(10) -0.00248(10) 0.00114(9)
U2 0.00845(13) 0.00787(13) 0.00809(14) -0.00301(10) -0.00269(10) 0.00055(9)
O1 0.014(2) 0.016(2) 0.016(3) -0.006(2) 0.001(2) -0.0010(19)
O2 0.016(2) 0.015(2) 0.012(3) -0.008(2) 0.000(2) 0.0014(19)
O3 0.015(2) 0.009(2) 0.011(3) -0.0028(19) -0.005(2) 0.0022(18)
O4 0.011(2) 0.013(2) 0.011(3) -0.0044(19) -0.0013(19) -0.0019(18)
O5 0.012(2) 0.012(2) 0.010(3) -0.0046(19) -0.0011(19) 0.0019(18)
O6 0.009(2) 0.013(2) 0.014(3) -0.0015(19) -0.0052(19) 0.0046(18)
O7 0.020(3) 0.013(2) 0.025(3) -0.010(2) -0.010(2) 0.002(2)
O8 0.016(2) 0.013(2) 0.015(3) 0.002(2) -0.007(2) -0.0018(19)
O9 0.015(2) 0.014(2) 0.017(3) -0.008(2) -0.003(2) 0.0003(19)
OW1 0.013(2) 0.011(2) 0.020(3) -0.001(2) -0.002(2) -0.0024(19)
N1 0.009(3) 0.011(3) 0.016(3) -0.001(2) -0.003(2) 0.000(2)
C1 0.011(3) 0.018(3) 0.011(4) -0.005(3) 0.002(3) -0.004(3)
C2 0.018(4) 0.021(4) 0.006(4) 0.000(3) 0.000(3) -0.008(3)
C3 0.009(3) 0.007(3) 0.016(4) -0.003(3) -0.003(3) 0.003(2)
C4 0.006(3) 0.014(3) 0.016(4) -0.005(3) -0.004(3) 0.003(3)
C5 0.011(3) 0.015(3) 0.009(4) -0.007(3) 0.000(3) -0.002(3)
C6 0.010(3) 0.009(3) 0.017(4) -0.001(3) 0.001(3) 0.004(3)
C7 0.009(3) 0.015(3) 0.020(4) -0.004(3) -0.008(3) 0.005(3)
C8 0.038(5) 0.025(4) 0.029(5) 0.008(4) -0.021(4) -0.007(4)
C9 0.059(6) 0.031(5) 0.020(5) -0.007(4) -0.017(4) 0.007(4)
C10 0.034(5) 0.031(5) 0.035(6) -0.008(4) -0.008(4) 0.004(4)
C11 0.031(4) 0.025(4) 0.016(4) -0.004(3) -0.002(3) -0.005(3)
C12 0.040(5) 0.033(5) 0.026(5) -0.016(4) -0.014(4) -0.001(4)
C13 0.067(6) 0.021(4) 0.030(5) -0.017(4) -0.024(5) -0.004(4)
C14 0.018(3) 0.014(3) 0.018(4) -0.013(3) -0.010(3) 0.002(3)

loop_
_atom_type_symbol
_atom_type_description
_atom_type_scat_dispersion_real
_atom_type_scat_dispersion_imag
_atom_type_scat_source
C C 0.0033 0.0016 'International Tables Vol C Tables 4.2.6.8 and 6.1.1.4'
H H 0.0000 0.0000 'International Tables Vol C Tables 4.2.6.8 and 6.1.1.4'
N N 0.0061 0.0033 'International Tables Vol C Tables 4.2.6.8 and 6.1.1.4'
O O 0.0106 0.0060 'International Tables Vol C Tables 4.2.6.8 and 6.1.1.4'
U U -9.6767 9.6646 'International Tables Vol C Tables 4.2.6.8 and 6.1.1.4'

loop_
_geom_angle_atom_site_label_1
_geom_angle_atom_site_label_2
_geom_angle_atom_site_label_3
_geom_angle
_geom_angle_site_symmetry_1
_geom_angle_site_symmetry_3
O2 U1 O1 173.23(19) . .
O2 U1 O5 92.07(18) . .
O1 U1 O5 94.47(18) . .
O2 U1 O8 91.82(19) . .
O1 U1 O8 86.87(19) . .
O5 U1 O8 86.39(15) . .
O2 U1 OW1 87.01(18) . .
O1 U1 OW1 86.22(19) . .
O5 U1 OW1 164.65(17) . .
O8 U1 OW1 78.33(16) . .
O2 U1 O7 88.34(19) . .
O1 U1 O7 89.85(19) . .
O5 U1 O7 120.35(15) . .
O8 U1 O7 153.24(14) . .
OW1 U1 O7 74.96(16) . .
O2 U1 O6 98.19(18) . .
O1 U1 O6 85.73(18) . .
O5 U1 O6 69.69(15) . .
O8 U1 O6 154.28(14) . .
OW1 U1 O6 125.61(16) . .
O7 U1 O6 51.34(14) . .
O2 U1 C6 94.0(2) . .
O1 U1 C6 87.1(2) . .
O5 U1 C6 94.98(17) . .
O8 U1 C6 173.92(17) . .
OW1 U1 C6 100.37(17) . .
O7 U1 C6 25.80(15) . .
O6 U1 C6 25.55(15) . .
O2 U1 U2 104.81(14) . .
O1 U1 U2 81.73(14) . .
O5 U1 U2 32.15(12) . .
O8 U1 U2 114.90(11) . .
OW1 U1 U2 161.39(13) . .
O7 U1 U2 90.81(10) . .
O6 U1 U2 39.56(9) . .
C6 U1 U2 65.03(12) . .
O4 U2 O3 173.1(2) . .
O4 U2 O5 90.01(18) . 2_767
O3 U2 O5 94.94(18) . 2_767
O4 U2 O5 94.27(18) . .
O3 U2 O5 91.75(18) . .
O5 U2 O5 72.91(17) 2_767 .
O4 U2 O9 91.35(18) . .
O3 U2 O9 84.74(17) . .
O5 U2 O9 80.86(15) 2_767 .
O5 U2 O9 153.14(15) . .
O4 U2 O6 92.00(17) . .
O3 U2 O6 87.04(17) . .
O5 U2 O6 142.01(15) 2_767 .
O5 U2 O6 69.11(15) . .
O9 U2 O6 136.96(15) . .
O4 U2 N1 85.94(19) . .
O3 U2 N1 87.32(18) . .
O5 U2 N1 147.16(16) 2_767 .
O5 U2 N1 139.86(16) . .
O9 U2 N1 66.71(16) . .
O6 U2 N1 70.77(16) . .
O4 U2 U2 92.68(14) . 2_767
O3 U2 U2 94.15(14) . 2_767
O5 U2 U2 36.75(11) 2_767 2_767
O5 U2 U2 36.16(10) . 2_767
O9 U2 U2 117.41(11) . 2_767
O6 U2 U2 105.26(10) . 2_767
N1 U2 U2 175.72(12) . 2_767
O4 U2 U1 102.77(14) . .
O3 U2 U1 80.84(14) . .
O5 U2 U1 102.54(11) 2_767 .
O5 U2 U1 30.83(11) . .
O9 U2 U1 165.40(11) . .
O6 U2 U1 40.26(10) . .
N1 U2 U1 110.14(12) . .
U2 U2 U1 66.204(8) 2_767 .
U1 O5 U2 133.0(2) . 2_767
U1 O5 U2 117.02(19) . .
U2 O5 U2 107.09(17) 2_767 .
C6 O6 U2 164.0(4) . .
C6 O6 U1 94.8(4) . .
U2 O6 U1 100.18(15) . .
C6 O7 U1 96.8(4) . .
C14 O8 U1 125.1(4) . .
C14 O9 U2 127.8(4) 2_767 .
U1 OW1 HW1 124(6) . .
U1 OW1 HW2 118(6) . .
HW1 OW1 HW2 118(8) . .
C5 N1 C1 116.0(6) . .
C5 N1 U2 120.2(4) . .
C1 N1 U2 123.1(4) . .
N1 C1 C2 123.8(6) . .
N1 C1 H1 118.1 . .
C2 C1 H1 118.1 . .
C1 C2 C3 119.8(6) . .
C1 C2 H2 120.1 . .
C3 C2 H2 120.1 . .
C4 C3 C2 116.6(6) . .
C4 C3 C3 121.9(7) . 2_666
C2 C3 C3 121.5(8) . 2_666
C3 C4 C5 119.9(6) . .
C3 C4 H4 120.0 . .
C5 C4 H4 120.0 . .
N1 C5 C4 123.8(6) . .
N1 C5 H5 118.1 . .
C4 C5 H5 118.1 . .
O6 C6 O7 117.0(6) . .
O6 C6 C7 123.9(6) . .
O7 C6 C7 119.1(6) . .
O6 C6 U1 59.6(3) . .
O7 C6 U1 57.4(3) . .
C7 C6 U1 176.5(4) . .
C6 C7 C8 114.1(6) . .
C6 C7 H7A 108.7 . .
C8 C7 H7A 108.7 . .
C6 C7 H7B 108.7 . .
C8 C7 H7B 108.7 . .
H7A C7 H7B 107.6 . .
C7 C8 C9 114.3(6) . .
C7 C8 H8A 108.7 . .
C9 C8 H8A 108.7 . .
C7 C8 H8B 108.7 . .
C9 C8 H8B 108.7 . .
H8A C8 H8B 107.6 . .
C10 C9 C8 116.6(7) . .
C10 C9 H9A 108.1 . .
C8 C9 H9A 108.1 . .
C10 C9 H9B 108.1 . .
C8 C9 H9B 108.1 . .
H9A C9 H9B 107.3 . .
C11 C10 C9 108.7(6) . .
C11 C10 H10A 109.9 . .
C9 C10 H10A 109.9 . .
C11 C10 H10B 109.9 . .
C9 C10 H10B 109.9 . .
H10A C10 H10B 108.3 . .
C10 C11 C12 118.2(7) . .
C10 C11 H11A 107.8 . .
C12 C11 H11A 107.8 . .
C10 C11 H11B 107.8 . .
C12 C11 H11B 107.8 . .
H11A C11 H11B 107.1 . .
C13 C12 C11 113.3(7) . .
C13 C12 H12A 108.9 . .
C11 C12 H12A 108.9 . .
C13 C12 H12B 108.9 . .
C11 C12 H12B 108.9 . .
H12A C12 H12B 107.7 . .
C12 C13 C14 116.1(7) . 1_454
C12 C13 H13A 108.3 . .
C14 C13 H13A 108.3 1_454 .
C12 C13 H13B 108.3 . .
C14 C13 H13B 108.3 1_454 .
H13A C13 H13B 107.4 . .
O9 C14 O8 124.4(6) 2_767 .
O9 C14 C13 119.1(7) 2_767 1_656
O8 C14 C13 116.2(6) . 1_656

loop_
_geom_bond_atom_site_label_1
_geom_bond_atom_site_label_2
_geom_bond_distance
_geom_bond_site_symmetry_2
U1 O2 1.778(5) .
U1 O1 1.783(5) .
U1 O5 2.216(4) .
U1 O8 2.376(4) .
U1 OW1 2.401(5) .
U1 O7 2.479(5) .
U1 O6 2.530(4) .
U1 C6 2.922(7) .
U1 U2 3.8528(5) .
U2 O4 1.778(4) .
U2 O3 1.790(4) .
U2 O5 2.269(4) 2_767
U2 O5 2.301(4) .
U2 O9 2.470(4) .
U2 O6 2.493(4) .
U2 N1 2.555(6) .
U2 U2 3.6763(5) 2_767
O5 U2 2.269(4) 2_767
O6 C6 1.264(7) .
O7 C6 1.280(8) .
O8 C14 1.270(8) .
O9 C14 1.242(8) 2_767
OW1 HW1 0.80(2) .
OW1 HW2 0.80(2) .
N1 C5 1.342(8) .
N1 C1 1.344(9) .
C1 C2 1.376(9) .
C1 H1 0.9300 .
C2 C3 1.400(9) .
C2 H2 0.9300 .
C3 C4 1.380(9) .
C3 C3 1.486(13) 2_666
C4 C5 1.383(9) .
C4 H4 0.9300 .
C5 H5 0.9300 .
C6 C7 1.495(9) .
C7 C8 1.529(10) .
C7 H7A 0.9700 .
C7 H7B 0.9700 .
C8 C9 1.560(11) .
C8 H8A 0.9700 .
C8 H8B 0.9700 .
C9 C10 1.548(11) .
C9 H9A 0.9700 .
C9 H9B 0.9700 .
C10 C11 1.502(11) .
C10 H10A 0.9700 .
C10 H10B 0.9700 .
C11 C12 1.544(10) .
C11 H11A 0.9700 .
C11 H11B 0.9700 .
C12 C13 1.453(11) .
C12 H12A 0.9700 .
C12 H12B 0.9700 .
C13 C14 1.527(9) 1_454
C13 H13A 0.9700 .
C13 H13B 0.9700 .
C14 O9 1.242(8) 2_767
C14 C13 1.527(9) 1_656

loop_
_geom_torsion_atom_site_label_1
_geom_torsion_atom_site_label_2
_geom_torsion_atom_site_label_3
_geom_torsion_atom_site_label_4
_geom_torsion
_geom_torsion_site_symmetry_3
_geom_torsion_site_symmetry_4
C4 C3 C3 C2 1.2(12) 2_666 2_666
